data_7158659
loop_
_publ_author_name
'Edmonds, Anthony K.'
'Oakes, Catherine S.'
'Hassell-Hart, Storm'
'Bruy\`ere, Didier'
'Tizzard, Graham J.'
'Coles, Simon J.'
'Felix, Robert'
'Maple, Hannah J.'
'Marsh, Graham P.'
'Spencer, John'

_publ_section_title
;
 Scale-up and optimization of the synthesis of dual CBP/BRD4 inhibitor
 ISOX-DUAL.
;
_journal_issue 19
_journal_name_full 'Organic &amp; biomolecular chemistry'
_journal_page_first 4021
_journal_page_last 4029
_journal_paper_doi 10.1039/d2ob00609j
_journal_volume 20
_journal_year 2022
_chemical_formula_moiety 'C17 H19 F N4 O3'
_chemical_formula_sum 'C17 H19 F N4 O3'
_chemical_formula_weight 346.36
_space_group_crystal_system monoclinic
_space_group_IT_number 14
_space_group_name_Hall '-P 2yn'
_space_group_name_H-M_alt 'P 1 21/n 1'
_atom_sites_solution_hydrogens mixed
_atom_sites_solution_primary dual
_audit_creation_date 2021-09-15
_audit_creation_method
;
Olex2 1.5
(compiled 2021.08.20 svn.r13c46975 for OlexSys, GUI svn.r6396)
;
_audit_update_record
;
2021-09-15 deposited with the CCDC.	2022-04-25 downloaded from the CCDC.
;
_cell_angle_alpha 90
_cell_angle_beta 102.7490(10)
_cell_angle_gamma 90
_cell_formula_units_Z 8
_cell_length_a 14.59320(10)
_cell_length_b 7.25830(10)
_cell_length_c 31.5918(4)
_cell_measurement_reflns_used 15025
_cell_measurement_temperature 100(2)
_cell_measurement_theta_max 69.8190
_cell_measurement_theta_min 2.8900
_cell_volume 3263.76(7)
_computing_cell_refinement 'CrysAlisPro 1.171.40.47a (Rigaku OD, 2019)'
_computing_data_collection 'CrysAlisPro 1.171.40.47a (Rigaku OD, 2019)'
_computing_data_reduction 'CrysAlisPro 1.171.40.47a (Rigaku OD, 2019)'
_computing_molecular_graphics 'Olex2 1.5 (Dolomanov et al., 2009)'
_computing_publication_material 'Olex2 1.5 (Dolomanov et al., 2009)'
_computing_structure_refinement 'SHELXL 2018/3 (Sheldrick, 2015)'
_computing_structure_solution 'SHELXT 2018/2 (Sheldrick, 2018)'
_diffrn_ambient_environment N~2~
_diffrn_ambient_temperature 100(2)
_diffrn_detector 'hybrid pixel detector'
_diffrn_detector_area_resol_mean 10
_diffrn_detector_dtime 0.000
_diffrn_detector_type 'Rigaku, HyPix 6000'
_diffrn_measured_fraction_theta_full 0.999
_diffrn_measured_fraction_theta_max 0.991
_diffrn_measurement_details
;
List of Runs (angles in degrees, time in seconds):

  # Type    Start    End  Width  t~exp~   \w     \q     \k     \f   Frames
#--------------------------------------------------------------------------
  1  \w   -142.00  37.00   0.50    0.75    --  -52.30  55.00-100.00  358
  2  \w    -75.00 -26.00   0.50    3.00    --  -90.00  55.00-100.00   98
  3  \w   -173.00 -90.00   0.50    3.00    --  -90.00  55.00-100.00  166
  4  \w    -19.00   6.00   0.50    0.75    --    5.00  55.00-100.00   50
  5  \w    -83.00  91.00   0.50    0.75    --    5.00   0.00-180.00  348
  6  \w   -157.00-123.00   0.50    3.00    --  -90.00  49.00-180.00   68
  7  \w   -153.00  -2.00   0.50    3.00    --  -90.00  20.00 -30.00  302
  8  \w   -170.00-136.00   0.50    3.00    --  -90.00  30.00 120.00   68
  9  \w    -55.00 -29.00   0.50    3.00    --  -90.00  30.00 120.00   52
 10  \w   -143.00 -94.00   0.50    3.00    --  -90.00  39.00-120.00   98
 11  \w   -178.00-152.00   0.50    3.00    --  -90.00  39.00-120.00   52
 12  \w    -57.00 -15.00   0.50    3.00    --  -90.00  39.00-120.00   84
 13  \w   -112.00  -1.00   0.50    3.00    --  -90.00  49.00-180.00  222
 14  \w   -174.00-144.00   0.50    3.00    --  -90.00  10.00 120.00   60
 15  \w    -43.00  -2.00   0.50    3.00    --  -90.00  10.00 120.00   82
 16  \w   -162.00  -2.00   0.50    3.00    --  -90.00  49.00 -60.00  320
 17  \w   -105.00 -22.00   0.50    3.00    --  -90.00  30.00   0.00  166
;
_diffrn_measurement_device 'four-circle diffractometer'
_diffrn_measurement_device_details 'Rigaku, AFC11 quarter \c goniometer'
_diffrn_measurement_device_type
'Rigaku 007HF equipped with Varimax confocal mirrors and an AFC11 goniometer and HyPix 6000 detector'
_diffrn_measurement_method 'profile data from \w-scans'
_diffrn_measurement_specimen_support 'MiTeGen MicroLoop'
_diffrn_orient_matrix_type 'CrysAlisPro convention (1999,Acta A55,543-557)'
_diffrn_orient_matrix_UB_11 0.0629723000
_diffrn_orient_matrix_UB_12 0.1704814000
_diffrn_orient_matrix_UB_13 0.0001031000
_diffrn_orient_matrix_UB_21 -0.0023405000
_diffrn_orient_matrix_UB_22 -0.0304395000
_diffrn_orient_matrix_UB_23 -0.0484909000
_diffrn_orient_matrix_UB_31 -0.0880123000
_diffrn_orient_matrix_UB_32 0.1226360000
_diffrn_orient_matrix_UB_33 -0.0121947000
_diffrn_radiation_collimation 'Varimax focusing mirrors'
_diffrn_radiation_monochromator mirror
_diffrn_radiation_probe x-ray
_diffrn_radiation_type 'Cu K\a'
_diffrn_radiation_wavelength 1.54178
_diffrn_radiation_xray_symbol K-L~3~
_diffrn_reflns_av_R_equivalents 0.0296
_diffrn_reflns_av_unetI/netI 0.0247
_diffrn_reflns_Laue_measured_fraction_full 0.999
_diffrn_reflns_Laue_measured_fraction_max 0.991
_diffrn_reflns_limit_h_max 16
_diffrn_reflns_limit_h_min -17
_diffrn_reflns_limit_k_max 8
_diffrn_reflns_limit_k_min -8
_diffrn_reflns_limit_l_max 38
_diffrn_reflns_limit_l_min -31
_diffrn_reflns_number 31409
_diffrn_reflns_point_group_measured_fraction_full 0.999
_diffrn_reflns_point_group_measured_fraction_max 0.991
_diffrn_reflns_theta_full 67.679
_diffrn_reflns_theta_max 70.052
_diffrn_reflns_theta_min 3.119
_diffrn_source 'Rotating anode'
_diffrn_source_current 30.0
_diffrn_source_power 1.2
_diffrn_source_target Cu
_diffrn_source_type 'Rigaku 007 HF'
_diffrn_source_voltage 40.0
_exptl_absorpt_coefficient_mu 0.893
_exptl_absorpt_correction_T_max 1.00000
_exptl_absorpt_correction_T_min 0.75437
_exptl_absorpt_correction_type multi-scan
_exptl_absorpt_process_details
;
CrysAlisPro 1.171.40.47a (Rigaku Oxford Diffraction, 2019)
Empirical absorption correction using spherical harmonics,
 implemented in SCALE3 ABSPACK scaling algorithm.
;
_exptl_crystal_colour orange
_exptl_crystal_colour_primary orange
_exptl_crystal_density_diffrn 1.410
_exptl_crystal_description plate
_exptl_crystal_F_000 1456
_exptl_crystal_recrystallization_method 'The material was recrystallised from DCM by slow evaporation'
_exptl_crystal_size_max 0.12
_exptl_crystal_size_mid 0.1
_exptl_crystal_size_min 0.02
_refine_diff_density_max 0.218
_refine_diff_density_min -0.306
_refine_diff_density_rms 0.047
_refine_ls_extinction_method none
_refine_ls_goodness_of_fit_ref 1.117
_refine_ls_hydrogen_treatment mixed
_refine_ls_matrix_type full
_refine_ls_number_parameters 457
_refine_ls_number_reflns 6140
_refine_ls_number_restraints 0
_refine_ls_restrained_S_all 1.117
_refine_ls_R_factor_all 0.0460
_refine_ls_R_factor_gt 0.0424
_refine_ls_shift/su_max 0.001
_refine_ls_shift/su_mean 0.000
_refine_ls_structure_factor_coef Fsqd
_refine_ls_weighting_details 'w=1/[\s^2^(Fo^2^)+(0.0263P)^2^+3.4647P] where P=(Fo^2^+2Fc^2^)/3'
_refine_ls_weighting_scheme calc
_refine_ls_wR_factor_gt 0.1036
_refine_ls_wR_factor_ref 0.1054
_reflns_Friedel_coverage 0.000
_reflns_number_gt 5663
_reflns_number_total 6140
_reflns_threshold_expression 'I > 2\s(I)'
_cod_data_source_file d2ob00609j2.cif
_cod_data_source_block 20
_cod_depositor_comments 'Adding full bibliography for 7158654--7158659.cif.'
_cod_database_code 7158659
_shelx_shelxl_version_number 2018/3
_chemical_oxdiff_formula 'C17 H16 F N4 O3'
_chemical_oxdiff_usercomment AKE-052
_shelx_space_group_comment
;
The symmetry employed for this shelxl refinement is uniquely defined
by the following loop, which should always be used as a source of
symmetry information in preference to the above space-group names.
They are only intended as comments.
;
_shelx_estimated_absorpt_t_max 0.982
_shelx_estimated_absorpt_t_min 0.900
_olex2_refinement_description
;
1. Fixed Uiso
 At 1.2 times of:
  All C(H) groups, All C(H,H) groups, All N(H) groups
2.a Secondary CH2 refined with riding coordinates:
 C7(H7A,H7B), C8(H8A,H8B), C9(H9A,H9B), C10(H10A,H10B), C11(H11A,H11B),
 C12(H12A,H12B), C57(H57A,H57B), C58(H58A,H58B), C62(H62A,H62B), C61(H61A,H61B),
  C60(H60A,H60B), C59(H59A,H59B)
2.b Aromatic/amide H refined with riding coordinates:
 C3(H3), C5(H5), C6(H6), C17(H17), C15(H15), C14(H14), C53(H53), C55(H55),
 C56(H56), C67(H67), C65(H65), C64(H64)
;
_olex2_date_sample_data_collection 2019-04-04
_olex2_date_sample_submission 2019-03-12
_olex2_diffrn_ambient_temperature_device 'Oxford Cryosystems'
_olex2_exptl_crystal_mounting_method 'The crystal was mounted on a MITIGEN holder in perfluoroether oil'
_olex2_submission_original_sample_id AKE-052
_olex2_submission_special_instructions 'No special instructions were received'
_oxdiff_exptl_absorpt_empirical_details
;
Empirical correction (ABSPACK) includes:
- Absorption correction using spherical harmonics
- Frame scaling
;
_oxdiff_exptl_absorpt_empirical_full_max 1.761
_oxdiff_exptl_absorpt_empirical_full_min 0.808

loop_
_space_group_symop_operation_xyz
'x, y, z'
'-x+1/2, y+1/2, -z+1/2'
'-x, -y, -z'
'x-1/2, -y-1/2, z-1/2'

loop_
_atom_site_label
_atom_site_type_symbol
_atom_site_fract_x
_atom_site_fract_y
_atom_site_fract_z
_atom_site_U_iso_or_equiv
_atom_site_adp_type
_atom_site_occupancy
_atom_site_site_symmetry_order
_atom_site_calc_flag
_atom_site_refinement_flags_posn
_atom_site_refinement_flags_adp
_atom_site_refinement_flags_occupancy
_atom_site_disorder_assembly
_atom_site_disorder_group
F1 F 0.20530(9) 0.17173(18) 0.72796(4) 0.0345(3) Uani 1 1 d . . . . .
O3 O 0.25372(10) 0.0336(2) 0.28040(4) 0.0298(3) Uani 1 1 d . . . . .
O1 O 0.12558(9) -0.1974(2) 0.42235(4) 0.0262(3) Uani 1 1 d . . . . .
O2 O 0.04134(8) -0.1503(2) 0.46970(4) 0.0264(3) Uani 1 1 d . . . . .
N2 N 0.31055(11) -0.1848(2) 0.44470(5) 0.0192(3) Uani 1 1 d . . . . .
H2 H 0.2647(15) -0.189(3) 0.4234(7) 0.023 Uiso 1 1 d . U . . .
N3 N 0.32830(10) -0.1593(2) 0.35896(5) 0.0186(3) Uani 1 1 d . . . . .
N1 N 0.11863(10) -0.1543(2) 0.45964(5) 0.0192(3) Uani 1 1 d . . . . .
N4 N 0.15301(11) 0.1573(2) 0.65568(5) 0.0225(3) Uani 1 1 d . . . . .
C1 C 0.29309(12) -0.1261(2) 0.48273(6) 0.0168(3) Uani 1 1 d . . . . .
C2 C 0.20211(12) -0.1094(2) 0.49168(6) 0.0175(4) Uani 1 1 d . . . . .
C3 C 0.18900(12) -0.0554(2) 0.53243(6) 0.0172(3) Uani 1 1 d . . . . .
H3 H 0.127014 -0.047511 0.537109 0.021 Uiso 1 1 calc R U . . .
C4 C 0.26426(12) -0.0132(2) 0.56609(6) 0.0170(4) Uani 1 1 d . . . . .
C5 C 0.35450(12) -0.0245(2) 0.55721(6) 0.0187(4) Uani 1 1 d . . . . .
H5 H 0.407396 0.007802 0.579376 0.022 Uiso 1 1 calc R U . . .
C6 C 0.36868(12) -0.0803(2) 0.51778(6) 0.0184(4) Uani 1 1 d . . . . .
H6 H 0.431149 -0.088623 0.513728 0.022 Uiso 1 1 calc R U . . .
C7 C 0.40404(12) -0.1890(3) 0.43582(6) 0.0207(4) Uani 1 1 d . . . . .
H7A H 0.445709 -0.268736 0.457215 0.025 Uiso 1 1 calc R U . . .
H7B H 0.431010 -0.063294 0.438073 0.025 Uiso 1 1 calc R U . . .
C8 C 0.39652(12) -0.2642(3) 0.39010(6) 0.0208(4) Uani 1 1 d . . . . .
H8A H 0.458640 -0.257075 0.382427 0.025 Uiso 1 1 calc R U . . .
H8B H 0.377293 -0.395223 0.389094 0.025 Uiso 1 1 calc R U . . .
C9 C 0.29403(13) -0.2578(3) 0.31817(6) 0.0234(4) Uani 1 1 d . . . . .
H9A H 0.267674 -0.378487 0.323941 0.028 Uiso 1 1 calc R U . . .
H9B H 0.346420 -0.279740 0.303527 0.028 Uiso 1 1 calc R U . . .
C10 C 0.21881(14) -0.1420(3) 0.28944(6) 0.0268(4) Uani 1 1 d . . . . .
H10A H 0.194692 -0.208040 0.261801 0.032 Uiso 1 1 calc R U . . .
H10B H 0.165825 -0.124713 0.303945 0.032 Uiso 1 1 calc R U . . .
C11 C 0.28967(14) 0.1293(3) 0.31998(6) 0.0263(4) Uani 1 1 d . . . . .
H11A H 0.237957 0.152898 0.334950 0.032 Uiso 1 1 calc R U . . .
H11B H 0.315301 0.249767 0.313489 0.032 Uiso 1 1 calc R U . . .
C12 C 0.36593(13) 0.0199(3) 0.34948(6) 0.0224(4) Uani 1 1 d . . . . .
H12A H 0.419276 0.001246 0.335274 0.027 Uiso 1 1 calc R U . . .
H12B H 0.389130 0.088408 0.376844 0.027 Uiso 1 1 calc R U . . .
C13 C 0.25152(12) 0.0364(2) 0.60994(6) 0.0178(4) Uani 1 1 d . . . . .
C17 C 0.16848(12) 0.1141(2) 0.61646(6) 0.0194(4) Uani 1 1 d . . . . .
H17 H 0.119773 0.137974 0.591680 0.023 Uiso 1 1 calc R U . . .
C16 C 0.22228(14) 0.1236(3) 0.68894(6) 0.0237(4) Uani 1 1 d . . . . .
C15 C 0.30842(14) 0.0484(3) 0.68785(6) 0.0236(4) Uani 1 1 d . . . . .
H15 H 0.355376 0.028012 0.713489 0.028 Uiso 1 1 calc R U . . .
C14 C 0.32231(13) 0.0043(3) 0.64718(6) 0.0216(4) Uani 1 1 d . . . . .
H14 H 0.380322 -0.048168 0.644396 0.026 Uiso 1 1 calc R U . . .
F51 F 0.51508(8) 0.63440(17) 0.72622(3) 0.0313(3) Uani 1 1 d . . . . .
O53 O -0.00674(10) 0.4665(2) 0.26729(4) 0.0292(3) Uani 1 1 d . . . . .
O51 O 0.29951(9) 0.3072(2) 0.41966(4) 0.0279(3) Uani 1 1 d . . . . .
O52 O 0.42842(8) 0.3458(2) 0.46793(4) 0.0260(3) Uani 1 1 d . . . . .
N52 N 0.13532(10) 0.3193(2) 0.44110(5) 0.0195(3) Uani 1 1 d . . . . .
H52 H 0.1623(15) 0.309(3) 0.4199(7) 0.023 Uiso 1 1 d . U . . .
N53 N 0.02901(10) 0.3116(2) 0.35276(5) 0.0200(3) Uani 1 1 d . . . . .
N51 N 0.34150(10) 0.3449(2) 0.45726(5) 0.0193(3) Uani 1 1 d . . . . .
N54 N 0.49671(10) 0.6335(2) 0.65379(5) 0.0216(3) Uani 1 1 d . . . . .
C51 C 0.18833(12) 0.3764(2) 0.47944(6) 0.0173(4) Uani 1 1 d . . . . .
C52 C 0.28806(12) 0.3900(2) 0.48914(6) 0.0172(4) Uani 1 1 d . . . . .
C53 C 0.33952(12) 0.4415(2) 0.53011(6) 0.0171(3) Uani 1 1 d . . . . .
H53 H 0.406126 0.445936 0.535264 0.020 Uiso 1 1 calc R U . . .
C54 C 0.29580(12) 0.4861(2) 0.56331(5) 0.0165(3) Uani 1 1 d . . . . .
C55 C 0.19708(12) 0.4791(2) 0.55391(6) 0.0185(4) Uani 1 1 d . . . . .
H55 H 0.164979 0.512539 0.575859 0.022 Uiso 1 1 calc R U . . .
C56 C 0.14560(12) 0.4254(2) 0.51403(6) 0.0183(4) Uani 1 1 d . . . . .
H56 H 0.079072 0.420973 0.509463 0.022 Uiso 1 1 calc R U . . .
C57 C 0.03335(12) 0.3149(3) 0.43185(6) 0.0220(4) Uani 1 1 d . . . . .
H57A H 0.008472 0.442019 0.431225 0.026 Uiso 1 1 calc R U . . .
H57B H 0.011948 0.245790 0.454901 0.026 Uiso 1 1 calc R U . . .
C58 C -0.00339(13) 0.2224(3) 0.38812(6) 0.0219(4) Uani 1 1 d . . . . .
H58A H 0.017143 0.092086 0.390004 0.026 Uiso 1 1 calc R U . . .
H58B H -0.072936 0.223826 0.381535 0.026 Uiso 1 1 calc R U . . .
C62 C 0.00692(15) 0.1975(3) 0.31367(6) 0.0273(4) Uani 1 1 d . . . . .
H62A H -0.061603 0.174534 0.305599 0.033 Uiso 1 1 calc R U . . .
H62B H 0.039119 0.077077 0.319541 0.033 Uiso 1 1 calc R U . . .
C61 C 0.03797(16) 0.2920(3) 0.27648(7) 0.0322(5) Uani 1 1 d . . . . .
H61A H 0.106961 0.309260 0.284043 0.039 Uiso 1 1 calc R U . . .
H61B H 0.022314 0.213192 0.250307 0.039 Uiso 1 1 calc R U . . .
C60 C 0.01580(14) 0.5797(3) 0.30491(6) 0.0271(4) Uani 1 1 d . . . . .
H60A H -0.015225 0.700899 0.298496 0.033 Uiso 1 1 calc R U . . .
H60B H 0.084530 0.600341 0.312744 0.033 Uiso 1 1 calc R U . . .
C59 C -0.01529(13) 0.4925(3) 0.34271(6) 0.0233(4) Uani 1 1 d . . . . .
H59A H 0.001990 0.573629 0.368432 0.028 Uiso 1 1 calc R U . . .
H59B H -0.084462 0.478304 0.335598 0.028 Uiso 1 1 calc R U . . .
C63 C 0.35081(12) 0.5332(2) 0.60742(6) 0.0177(4) Uani 1 1 d . . . . .
C67 C 0.44220(12) 0.5991(2) 0.61435(6) 0.0188(4) Uani 1 1 d . . . . .
H67 H 0.467875 0.621362 0.589689 0.023 Uiso 1 1 calc R U . . .
C66 C 0.45844(13) 0.6019(3) 0.68684(6) 0.0223(4) Uani 1 1 d . . . . .
C65 C 0.36848(14) 0.5422(3) 0.68520(6) 0.0238(4) Uani 1 1 d . . . . .
H65 H 0.344989 0.526281 0.710719 0.029 Uiso 1 1 calc R U . . .
C64 C 0.31386(13) 0.5063(3) 0.64433(6) 0.0206(4) Uani 1 1 d . . . . .
H64 H 0.251234 0.463464 0.641277 0.025 Uiso 1 1 calc R U . . .

loop_
_atom_site_aniso_label
_atom_site_aniso_U_11
_atom_site_aniso_U_22
_atom_site_aniso_U_33
_atom_site_aniso_U_23
_atom_site_aniso_U_13
_atom_site_aniso_U_12
F1 0.0435(7) 0.0432(7) 0.0195(6) -0.0028(5) 0.0129(5) 0.0038(6)
O3 0.0374(8) 0.0290(8) 0.0202(7) 0.0037(6) 0.0004(6) -0.0037(6)
O1 0.0234(7) 0.0357(8) 0.0182(6) -0.0066(6) 0.0018(5) -0.0009(6)
O2 0.0155(6) 0.0381(8) 0.0251(7) -0.0021(6) 0.0035(5) -0.0006(6)
N2 0.0175(7) 0.0231(8) 0.0162(7) -0.0007(6) 0.0021(6) -0.0002(6)
N3 0.0210(7) 0.0176(8) 0.0166(7) -0.0010(6) 0.0029(6) -0.0007(6)
N1 0.0177(7) 0.0193(8) 0.0196(8) -0.0002(6) 0.0022(6) 0.0001(6)
N4 0.0253(8) 0.0215(8) 0.0221(8) 0.0003(6) 0.0085(6) -0.0014(6)
C1 0.0201(8) 0.0118(8) 0.0181(8) 0.0017(7) 0.0033(7) -0.0003(7)
C2 0.0172(8) 0.0154(8) 0.0183(8) 0.0013(7) 0.0002(7) -0.0008(7)
C3 0.0170(8) 0.0139(8) 0.0208(9) 0.0013(7) 0.0046(7) 0.0007(7)
C4 0.0198(9) 0.0133(8) 0.0175(8) 0.0011(7) 0.0031(7) 0.0004(7)
C5 0.0191(8) 0.0174(9) 0.0178(8) 0.0011(7) 0.0002(7) -0.0009(7)
C6 0.0157(8) 0.0179(9) 0.0213(9) 0.0012(7) 0.0035(7) -0.0002(7)
C7 0.0183(8) 0.0240(9) 0.0199(9) 0.0001(7) 0.0042(7) 0.0023(7)
C8 0.0202(9) 0.0212(9) 0.0210(9) 0.0000(7) 0.0050(7) 0.0038(7)
C9 0.0260(9) 0.0235(10) 0.0205(9) -0.0048(8) 0.0045(7) -0.0020(8)
C10 0.0291(10) 0.0257(10) 0.0230(10) -0.0034(8) 0.0004(8) -0.0026(8)
C11 0.0306(10) 0.0215(10) 0.0243(10) 0.0011(8) 0.0010(8) -0.0019(8)
C12 0.0236(9) 0.0205(9) 0.0223(9) 0.0002(7) 0.0033(7) -0.0023(7)
C13 0.0204(8) 0.0135(8) 0.0195(9) 0.0004(7) 0.0043(7) -0.0023(7)
C17 0.0212(9) 0.0168(9) 0.0202(9) 0.0011(7) 0.0045(7) -0.0022(7)
C16 0.0331(10) 0.0225(10) 0.0174(9) -0.0018(7) 0.0095(8) -0.0031(8)
C15 0.0298(10) 0.0213(9) 0.0180(9) 0.0005(7) 0.0012(7) -0.0006(8)
C14 0.0225(9) 0.0195(9) 0.0220(9) 0.0006(7) 0.0032(7) 0.0009(7)
F51 0.0364(6) 0.0347(7) 0.0185(5) -0.0051(5) -0.0036(5) -0.0029(5)
O53 0.0315(7) 0.0335(8) 0.0206(7) 0.0014(6) 0.0018(6) 0.0034(6)
O51 0.0246(7) 0.0413(8) 0.0174(6) -0.0101(6) 0.0038(5) -0.0027(6)
O52 0.0166(6) 0.0382(8) 0.0240(7) -0.0021(6) 0.0061(5) 0.0014(6)
N52 0.0185(7) 0.0227(8) 0.0169(7) -0.0008(6) 0.0032(6) -0.0002(6)
N53 0.0207(7) 0.0189(8) 0.0194(8) -0.0010(6) 0.0020(6) -0.0001(6)
N51 0.0195(7) 0.0205(8) 0.0188(8) -0.0008(6) 0.0059(6) 0.0010(6)
N54 0.0215(8) 0.0196(8) 0.0221(8) -0.0021(6) 0.0015(6) 0.0013(6)
C51 0.0193(8) 0.0138(8) 0.0185(8) 0.0021(7) 0.0038(7) 0.0007(7)
C52 0.0195(8) 0.0162(8) 0.0168(8) 0.0000(7) 0.0063(7) 0.0014(7)
C53 0.0164(8) 0.0143(8) 0.0205(9) 0.0014(7) 0.0040(7) 0.0006(7)
C54 0.0198(8) 0.0131(8) 0.0164(8) 0.0007(7) 0.0035(7) 0.0004(7)
C55 0.0206(9) 0.0167(9) 0.0195(9) 0.0012(7) 0.0073(7) 0.0011(7)
C56 0.0153(8) 0.0186(9) 0.0210(9) 0.0006(7) 0.0039(7) 0.0012(7)
C57 0.0176(9) 0.0264(10) 0.0209(9) 0.0016(8) 0.0022(7) -0.0022(7)
C58 0.0204(9) 0.0211(9) 0.0225(9) 0.0010(7) 0.0012(7) -0.0032(7)
C62 0.0332(10) 0.0231(10) 0.0233(10) -0.0049(8) 0.0012(8) 0.0020(8)
C61 0.0387(12) 0.0334(12) 0.0246(10) -0.0043(9) 0.0068(9) 0.0076(9)
C60 0.0294(10) 0.0257(10) 0.0250(10) 0.0018(8) 0.0034(8) -0.0023(8)
C59 0.0261(9) 0.0200(9) 0.0228(9) -0.0007(8) 0.0034(7) 0.0004(8)
C63 0.0203(9) 0.0136(8) 0.0190(9) -0.0006(7) 0.0039(7) 0.0019(7)
C67 0.0214(9) 0.0158(9) 0.0187(9) -0.0004(7) 0.0037(7) 0.0025(7)
C66 0.0282(10) 0.0191(9) 0.0161(9) -0.0022(7) -0.0025(7) 0.0010(8)
C65 0.0335(10) 0.0214(9) 0.0173(9) -0.0011(7) 0.0071(8) -0.0013(8)
C64 0.0232(9) 0.0184(9) 0.0210(9) -0.0007(7) 0.0065(7) -0.0024(7)

loop_
_atom_type_symbol
_atom_type_description
_atom_type_scat_dispersion_real
_atom_type_scat_dispersion_imag
_atom_type_scat_source
C C 0.0181 0.0091 'International Tables Vol C Tables 4.2.6.8 and 6.1.1.4'
H H 0.0000 0.0000 'International Tables Vol C Tables 4.2.6.8 and 6.1.1.4'
F F 0.0727 0.0534 'International Tables Vol C Tables 4.2.6.8 and 6.1.1.4'
N N 0.0311 0.0180 'International Tables Vol C Tables 4.2.6.8 and 6.1.1.4'
O O 0.0492 0.0322 'International Tables Vol C Tables 4.2.6.8 and 6.1.1.4'

loop_
_geom_angle_atom_site_label_1
_geom_angle_atom_site_label_2
_geom_angle_atom_site_label_3
_geom_angle
_geom_angle_site_symmetry_1
_geom_angle_site_symmetry_3
_geom_angle_publ_flag
C10 O3 C11 109.82(14) . . ?
C1 N2 H2 116.8(15) . . ?
C1 N2 C7 123.24(15) . . ?
C7 N2 H2 117.5(15) . . ?
C8 N3 C9 113.04(14) . . ?
C8 N3 C12 111.80(14) . . ?
C9 N3 C12 108.89(14) . . ?
O1 N1 C2 119.32(14) . . ?
O2 N1 O1 121.20(14) . . ?
O2 N1 C2 119.48(14) . . ?
C16 N4 C17 116.02(16) . . ?
N2 C1 C2 124.85(16) . . ?
N2 C1 C6 120.06(16) . . ?
C6 C1 C2 115.07(15) . . ?
C1 C2 N1 121.55(15) . . ?
C3 C2 N1 116.38(15) . . ?
C3 C2 C1 122.02(16) . . ?
C2 C3 H3 119.2 . . ?
C4 C3 C2 121.52(16) . . ?
C4 C3 H3 119.2 . . ?
C3 C4 C5 116.90(16) . . ?
C3 C4 C13 122.01(16) . . ?
C5 C4 C13 121.07(15) . . ?
C4 C5 H5 118.8 . . ?
C6 C5 C4 122.32(16) . . ?
C6 C5 H5 118.8 . . ?
C1 C6 H6 118.9 . . ?
C5 C6 C1 122.14(16) . . ?
C5 C6 H6 118.9 . . ?
N2 C7 H7A 110.0 . . ?
N2 C7 H7B 110.0 . . ?
N2 C7 C8 108.43(14) . . ?
H7A C7 H7B 108.4 . . ?
C8 C7 H7A 110.0 . . ?
C8 C7 H7B 110.0 . . ?
N3 C8 C7 110.45(14) . . ?
N3 C8 H8A 109.6 . . ?
N3 C8 H8B 109.6 . . ?
C7 C8 H8A 109.6 . . ?
C7 C8 H8B 109.6 . . ?
H8A C8 H8B 108.1 . . ?
N3 C9 H9A 110.0 . . ?
N3 C9 H9B 110.0 . . ?
N3 C9 C10 108.60(15) . . ?
H9A C9 H9B 108.4 . . ?
C10 C9 H9A 110.0 . . ?
C10 C9 H9B 110.0 . . ?
O3 C10 C9 111.86(16) . . ?
O3 C10 H10A 109.2 . . ?
O3 C10 H10B 109.2 . . ?
C9 C10 H10A 109.2 . . ?
C9 C10 H10B 109.2 . . ?
H10A C10 H10B 107.9 . . ?
O3 C11 H11A 109.4 . . ?
O3 C11 H11B 109.4 . . ?
O3 C11 C12 111.32(16) . . ?
H11A C11 H11B 108.0 . . ?
C12 C11 H11A 109.4 . . ?
C12 C11 H11B 109.4 . . ?
N3 C12 C11 109.52(15) . . ?
N3 C12 H12A 109.8 . . ?
N3 C12 H12B 109.8 . . ?
C11 C12 H12A 109.8 . . ?
C11 C12 H12B 109.8 . . ?
H12A C12 H12B 108.2 . . ?
C17 C13 C4 121.97(16) . . ?
C17 C13 C14 116.54(16) . . ?
C14 C13 C4 121.48(16) . . ?
N4 C17 C13 124.01(17) . . ?
N4 C17 H17 118.0 . . ?
C13 C17 H17 118.0 . . ?
F1 C16 C15 118.41(17) . . ?
N4 C16 F1 114.68(17) . . ?
N4 C16 C15 126.91(17) . . ?
C16 C15 H15 122.1 . . ?
C16 C15 C14 115.90(17) . . ?
C14 C15 H15 122.1 . . ?
C13 C14 H14 119.7 . . ?
C15 C14 C13 120.62(17) . . ?
C15 C14 H14 119.7 . . ?
C60 O53 C61 109.38(15) . . ?
C51 N52 H52 117.2(14) . . ?
C51 N52 C57 123.10(15) . . ?
C57 N52 H52 118.1(14) . . ?
C58 N53 C62 110.32(15) . . ?
C58 N53 C59 111.19(14) . . ?
C62 N53 C59 108.64(14) . . ?
O51 N51 C52 119.33(14) . . ?
O52 N51 O51 121.44(14) . . ?
O52 N51 C52 119.22(14) . . ?
C66 N54 C67 115.93(16) . . ?
N52 C51 C52 124.79(16) . . ?
N52 C51 C56 120.39(16) . . ?
C56 C51 C52 114.81(15) . . ?
C51 C52 N51 121.29(15) . . ?
C53 C52 N51 116.45(15) . . ?
C53 C52 C51 122.23(16) . . ?
C52 C53 H53 119.2 . . ?
C54 C53 C52 121.51(16) . . ?
C54 C53 H53 119.2 . . ?
C53 C54 C55 117.04(16) . . ?
C53 C54 C63 121.43(16) . . ?
C55 C54 C63 121.49(15) . . ?
C54 C55 H55 118.9 . . ?
C56 C55 C54 122.11(16) . . ?
C56 C55 H55 118.9 . . ?
C51 C56 H56 118.9 . . ?
C55 C56 C51 122.25(16) . . ?
C55 C56 H56 118.9 . . ?
N52 C57 H57A 109.8 . . ?
N52 C57 H57B 109.8 . . ?
N52 C57 C58 109.41(15) . . ?
H57A C57 H57B 108.2 . . ?
C58 C57 H57A 109.8 . . ?
C58 C57 H57B 109.8 . . ?
N53 C58 C57 112.99(15) . . ?
N53 C58 H58A 109.0 . . ?
N53 C58 H58B 109.0 . . ?
C57 C58 H58A 109.0 . . ?
C57 C58 H58B 109.0 . . ?
H58A C58 H58B 107.8 . . ?
N53 C62 H62A 109.5 . . ?
N53 C62 H62B 109.5 . . ?
N53 C62 C61 110.52(17) . . ?
H62A C62 H62B 108.1 . . ?
C61 C62 H62A 109.5 . . ?
C61 C62 H62B 109.5 . . ?
O53 C61 C62 111.04(16) . . ?
O53 C61 H61A 109.4 . . ?
O53 C61 H61B 109.4 . . ?
C62 C61 H61A 109.4 . . ?
C62 C61 H61B 109.4 . . ?
H61A C61 H61B 108.0 . . ?
O53 C60 H60A 109.3 . . ?
O53 C60 H60B 109.3 . . ?
O53 C60 C59 111.42(16) . . ?
H60A C60 H60B 108.0 . . ?
C59 C60 H60A 109.3 . . ?
C59 C60 H60B 109.3 . . ?
N53 C59 C60 110.60(16) . . ?
N53 C59 H59A 109.5 . . ?
N53 C59 H59B 109.5 . . ?
C60 C59 H59A 109.5 . . ?
C60 C59 H59B 109.5 . . ?
H59A C59 H59B 108.1 . . ?
C67 C63 C54 121.90(16) . . ?
C67 C63 C64 116.69(16) . . ?
C64 C63 C54 121.37(16) . . ?
N54 C67 C63 124.14(17) . . ?
N54 C67 H67 117.9 . . ?
C63 C67 H67 117.9 . . ?
F51 C66 C65 118.33(16) . . ?
N54 C66 F51 114.92(16) . . ?
N54 C66 C65 126.75(17) . . ?
C66 C65 H65 121.8 . . ?
C66 C65 C64 116.32(17) . . ?
C64 C65 H65 121.8 . . ?
C63 C64 H64 119.9 . . ?
C65 C64 C63 120.12(17) . . ?
C65 C64 H64 119.9 . . ?

loop_
_geom_bond_atom_site_label_1
_geom_bond_atom_site_label_2
_geom_bond_distance
_geom_bond_site_symmetry_2
_geom_bond_publ_flag
F1 C16 1.356(2) . ?
O3 C10 1.425(2) . ?
O3 C11 1.425(2) . ?
O1 N1 1.2444(19) . ?
O2 N1 1.2379(19) . ?
N2 H2 0.84(2) . ?
N2 C1 1.351(2) . ?
N2 C7 1.452(2) . ?
N3 C8 1.451(2) . ?
N3 C9 1.462(2) . ?
N3 C12 1.468(2) . ?
N1 C2 1.439(2) . ?
N4 C17 1.345(2) . ?
N4 C16 1.310(2) . ?
C1 C2 1.422(2) . ?
C1 C6 1.419(2) . ?
C2 C3 1.399(2) . ?
C3 H3 0.9500 . ?
C3 C4 1.384(2) . ?
C4 C5 1.408(2) . ?
C4 C13 1.482(2) . ?
C5 H5 0.9500 . ?
C5 C6 1.369(2) . ?
C6 H6 0.9500 . ?
C7 H7A 0.9900 . ?
C7 H7B 0.9900 . ?
C7 C8 1.525(2) . ?
C8 H8A 0.9900 . ?
C8 H8B 0.9900 . ?
C9 H9A 0.9900 . ?
C9 H9B 0.9900 . ?
C9 C10 1.515(3) . ?
C10 H10A 0.9900 . ?
C10 H10B 0.9900 . ?
C11 H11A 0.9900 . ?
C11 H11B 0.9900 . ?
C11 C12 1.510(3) . ?
C12 H12A 0.9900 . ?
C12 H12B 0.9900 . ?
C13 C17 1.392(2) . ?
C13 C14 1.403(3) . ?
C17 H17 0.9500 . ?
C16 C15 1.378(3) . ?
C15 H15 0.9500 . ?
C15 C14 1.382(3) . ?
C14 H14 0.9500 . ?
F51 C66 1.354(2) . ?
O53 C61 1.425(3) . ?
O53 C60 1.422(2) . ?
O51 N51 1.2408(19) . ?
O52 N51 1.2385(19) . ?
N52 H52 0.85(2) . ?
N52 C51 1.350(2) . ?
N52 C57 1.452(2) . ?
N53 C58 1.457(2) . ?
N53 C62 1.463(2) . ?
N53 C59 1.467(2) . ?
N51 C52 1.441(2) . ?
N54 C67 1.345(2) . ?
N54 C66 1.309(2) . ?
C51 C52 1.423(2) . ?
C51 C56 1.418(2) . ?
C52 C53 1.396(2) . ?
C53 H53 0.9500 . ?
C53 C54 1.381(2) . ?
C54 C55 1.406(2) . ?
C54 C63 1.487(2) . ?
C55 H55 0.9500 . ?
C55 C56 1.373(2) . ?
C56 H56 0.9500 . ?
C57 H57A 0.9900 . ?
C57 H57B 0.9900 . ?
C57 C58 1.523(2) . ?
C58 H58A 0.9900 . ?
C58 H58B 0.9900 . ?
C62 H62A 0.9900 . ?
C62 H62B 0.9900 . ?
C62 C61 1.514(3) . ?
C61 H61A 0.9900 . ?
C61 H61B 0.9900 . ?
C60 H60A 0.9900 . ?
C60 H60B 0.9900 . ?
C60 C59 1.507(3) . ?
C59 H59A 0.9900 . ?
C59 H59B 0.9900 . ?
C63 C67 1.388(2) . ?
C63 C64 1.402(2) . ?
C67 H67 0.9500 . ?
C66 C65 1.373(3) . ?
C65 H65 0.9500 . ?
C65 C64 1.384(3) . ?
C64 H64 0.9500 . ?

loop_
_geom_torsion_atom_site_label_1
_geom_torsion_atom_site_label_2
_geom_torsion_atom_site_label_3
_geom_torsion_atom_site_label_4
_geom_torsion
_geom_torsion_site_symmetry_1
_geom_torsion_site_symmetry_2
_geom_torsion_site_symmetry_3
_geom_torsion_site_symmetry_4
_geom_torsion_publ_flag
F1 C16 C15 C14 -179.12(17) . . . . ?
O3 C11 C12 N3 -58.7(2) . . . . ?
O1 N1 C2 C1 -4.7(3) . . . . ?
O1 N1 C2 C3 177.66(16) . . . . ?
O2 N1 C2 C1 174.92(16) . . . . ?
O2 N1 C2 C3 -2.7(2) . . . . ?
N2 C1 C2 N1 -0.4(3) . . . . ?
N2 C1 C2 C3 177.14(17) . . . . ?
N2 C1 C6 C5 -178.43(17) . . . . ?
N2 C7 C8 N3 53.9(2) . . . . ?
N3 C9 C10 O3 59.4(2) . . . . ?
N1 C2 C3 C4 178.45(16) . . . . ?
N4 C16 C15 C14 0.0(3) . . . . ?
C1 N2 C7 C8 179.54(16) . . . . ?
C1 C2 C3 C4 0.8(3) . . . . ?
C2 C1 C6 C5 0.1(3) . . . . ?
C2 C3 C4 C5 0.9(3) . . . . ?
C2 C3 C4 C13 -177.33(16) . . . . ?
C3 C4 C5 C6 -2.1(3) . . . . ?
C3 C4 C13 C17 -26.1(3) . . . . ?
C3 C4 C13 C14 152.79(18) . . . . ?
C4 C5 C6 C1 1.7(3) . . . . ?
C4 C13 C17 N4 178.40(16) . . . . ?
C4 C13 C14 C15 -178.77(17) . . . . ?
C5 C4 C13 C17 155.76(17) . . . . ?
C5 C4 C13 C14 -25.4(3) . . . . ?
C6 C1 C2 N1 -178.83(15) . . . . ?
C6 C1 C2 C3 -1.3(2) . . . . ?
C7 N2 C1 C2 175.96(17) . . . . ?
C7 N2 C1 C6 -5.6(3) . . . . ?
C8 N3 C9 C10 176.16(15) . . . . ?
C8 N3 C12 C11 -175.24(15) . . . . ?
C9 N3 C8 C7 -160.37(15) . . . . ?
C9 N3 C12 C11 59.14(19) . . . . ?
C10 O3 C11 C12 57.6(2) . . . . ?
C11 O3 C10 C9 -58.3(2) . . . . ?
C12 N3 C8 C7 76.32(18) . . . . ?
C12 N3 C9 C10 -58.94(19) . . . . ?
C13 C4 C5 C6 176.11(17) . . . . ?
C17 N4 C16 F1 178.82(16) . . . . ?
C17 N4 C16 C15 -0.3(3) . . . . ?
C17 C13 C14 C15 0.2(3) . . . . ?
C16 N4 C17 C13 0.6(3) . . . . ?
C16 C15 C14 C13 0.1(3) . . . . ?
C14 C13 C17 N4 -0.5(3) . . . . ?
F51 C66 C65 C64 -178.45(16) . . . . ?
O53 C60 C59 N53 58.5(2) . . . . ?
O51 N51 C52 C51 5.6(3) . . . . ?
O51 N51 C52 C53 -176.37(16) . . . . ?
O52 N51 C52 C51 -174.87(16) . . . . ?
O52 N51 C52 C53 3.1(2) . . . . ?
N52 C51 C52 N51 1.1(3) . . . . ?
N52 C51 C52 C53 -176.81(17) . . . . ?
N52 C51 C56 C55 178.09(17) . . . . ?
N52 C57 C58 N53 -56.7(2) . . . . ?
N53 C62 C61 O53 -58.9(2) . . . . ?
N51 C52 C53 C54 -179.42(16) . . . . ?
N54 C66 C65 C64 2.2(3) . . . . ?
C51 N52 C57 C58 -173.25(16) . . . . ?
C51 C52 C53 C54 -1.4(3) . . . . ?
C52 C51 C56 C55 -0.9(3) . . . . ?
C52 C53 C54 C55 -0.6(3) . . . . ?
C52 C53 C54 C63 177.36(16) . . . . ?
C53 C54 C55 C56 1.8(3) . . . . ?
C53 C54 C63 C67 23.6(3) . . . . ?
C53 C54 C63 C64 -153.94(18) . . . . ?
C54 C55 C56 C51 -1.1(3) . . . . ?
C54 C63 C67 N54 -175.98(16) . . . . ?
C54 C63 C64 C65 176.57(17) . . . . ?
C55 C54 C63 C67 -158.52(17) . . . . ?
C55 C54 C63 C64 23.9(3) . . . . ?
C56 C51 C52 N51 -179.98(16) . . . . ?
C56 C51 C52 C53 2.1(3) . . . . ?
C57 N52 C51 C52 -177.26(17) . . . . ?
C57 N52 C51 C56 3.9(3) . . . . ?
C58 N53 C62 C61 178.39(16) . . . . ?
C58 N53 C59 C60 -177.67(15) . . . . ?
C62 N53 C58 C57 169.10(15) . . . . ?
C62 N53 C59 C60 -56.1(2) . . . . ?
C61 O53 C60 C59 -59.1(2) . . . . ?
C60 O53 C61 C62 59.1(2) . . . . ?
C59 N53 C58 C57 -70.30(19) . . . . ?
C59 N53 C62 C61 56.3(2) . . . . ?
C63 C54 C55 C56 -176.12(17) . . . . ?
C67 N54 C66 F51 178.92(15) . . . . ?
C67 N54 C66 C65 -1.7(3) . . . . ?
C67 C63 C64 C65 -1.1(3) . . . . ?
C66 N54 C67 C63 -0.4(3) . . . . ?
C66 C65 C64 C63 -0.6(3) . . . . ?
C64 C63 C67 N54 1.7(3) . . . . ?
